data_4071846
loop_
_publ_author_name
'Pelczar, Elizabeth M.'
'Emge, Thomas J.'
'Krogh-Jespersen, Karsten'
'Goldman, Alan S.'

_publ_section_title
;
 Unusual Structural and Spectroscopic Features of Some PNP-Pincer
 Complexes of Iron
;
_journal_issue 22
_journal_name_full Organometallics
_journal_page_first 5759
_journal_paper_doi 10.1021/om800425p
_journal_volume 27
_journal_year 2008
_chemical_formula_sum 'C25 H43 Fe N O2 P2'
_chemical_formula_weight 507.39
_chemical_name_systematic
; 

 ? 

;
_space_group_IT_number 19
_symmetry_cell_setting orthorhombic
_symmetry_space_group_name_Hall 'P 2ac 2ab'
_symmetry_space_group_name_H-M 'P 21 21 21'
_atom_sites_solution_hydrogens geom
_atom_sites_solution_primary direct
_atom_sites_solution_secondary difmap
_audit_creation_method SHELXL-97
_cell_angle_alpha 90.00
_cell_angle_beta 90.00
_cell_angle_gamma 90.00
_cell_formula_units_Z 4
_cell_length_a 11.7404(12)
_cell_length_b 14.5944(14)
_cell_length_c 15.3327(15)
_cell_measurement_reflns_used 8391
_cell_measurement_temperature 100(2)
_cell_measurement_theta_max 30.54
_cell_measurement_theta_min 2.18
_cell_volume 2627.2(4)
_computing_cell_refinement 'Bruker SMART'
_computing_data_collection 'Bruker SMART'
_computing_data_reduction 'Bruker SAINT'
_computing_molecular_graphics 'Bruker SHELXTL'
_computing_publication_material 'Bruker SHELXTL'
_computing_structure_refinement 'SHELXL-97 (Sheldrick, 1997)'
_computing_structure_solution 'SHELXS-97 (Sheldrick, 1990)'
_diffrn_ambient_temperature 100(2)
_diffrn_measured_fraction_theta_full 0.999
_diffrn_measured_fraction_theta_max 0.999
_diffrn_measurement_device_type 'CCD area detector'
_diffrn_measurement_method 'phi and omega scans'
_diffrn_radiation_monochromator graphite
_diffrn_radiation_source 'fine-focus sealed tube'
_diffrn_radiation_type MoK\a
_diffrn_radiation_wavelength 0.71073
_diffrn_reflns_av_R_equivalents 0.0228
_diffrn_reflns_av_sigmaI/netI 0.0281
_diffrn_reflns_limit_h_max 16
_diffrn_reflns_limit_h_min -16
_diffrn_reflns_limit_k_max 20
_diffrn_reflns_limit_k_min -20
_diffrn_reflns_limit_l_max 21
_diffrn_reflns_limit_l_min -21
_diffrn_reflns_number 31387
_diffrn_reflns_theta_full 30.56
_diffrn_reflns_theta_max 30.56
_diffrn_reflns_theta_min 1.93
_diffrn_standards_decay_% 0
_diffrn_standards_interval_count 0
_diffrn_standards_number 0
_exptl_absorpt_coefficient_mu 0.717
_exptl_absorpt_correction_T_max 0.9999
_exptl_absorpt_correction_T_min 0.9146
_exptl_absorpt_correction_type multi-scan
_exptl_absorpt_process_details 'Bruker SAINT (SADABS)'
_exptl_crystal_colour dark_blue
_exptl_crystal_density_diffrn 1.283
_exptl_crystal_density_method 'not measured'
_exptl_crystal_description lathe
_exptl_crystal_F_000 1088
_exptl_crystal_size_max 0.29
_exptl_crystal_size_mid 0.25
_exptl_crystal_size_min 0.18
_refine_diff_density_max 0.362
_refine_diff_density_min -0.180
_refine_diff_density_rms 0.052
_refine_ls_abs_structure_details 'Flack H D (1983), Acta Cryst. A39, 876-881'
_refine_ls_abs_structure_Flack 0.002(6)
_refine_ls_extinction_method none
_refine_ls_goodness_of_fit_ref 1.041
_refine_ls_hydrogen_treatment mixed
_refine_ls_matrix_type full
_refine_ls_number_parameters 335
_refine_ls_number_reflns 8025
_refine_ls_number_restraints 0
_refine_ls_restrained_S_all 1.041
_refine_ls_R_factor_all 0.0230
_refine_ls_R_factor_gt 0.0219
_refine_ls_shift/su_max 0.003
_refine_ls_shift/su_mean 0.000
_refine_ls_structure_factor_coef Fsqd
_refine_ls_weighting_details 'calc w=1/[\s^2^(Fo^2^)+(0.0345P)^2^+0.0000P] where P=(Fo^2^+2Fc^2^)/3'
_refine_ls_weighting_scheme calc
_refine_ls_wR_factor_gt 0.0561
_refine_ls_wR_factor_ref 0.0565
_reflns_number_gt 7746
_reflns_number_total 8025
_reflns_threshold_expression >2sigma(I)
_cod_data_source_file om800425p_si_002.cif
_cod_data_source_block fehco
_cod_depositor_comments
;
The following automatic conversions were performed:

'_symmetry_cell_setting' value 'Orthorhombic' changed to
'orthorhombic' according to
/home/saulius/struct/CIF-dictionaries/cif_core.dic dictionary named
'cif_core.dic' version 2.4.1 from 2010-06-29.

Automatic conversion script
Id: cif_fix_values 1715 2011-07-08 13:25:40Z adriana 
;
_cod_original_sg_symbol_H-M P2(1)2(1)2(1)
_cod_database_code 4071846

loop_
_symmetry_equiv_pos_as_xyz
'x, y, z'
'-x+1/2, -y, z+1/2'
'-x, y+1/2, -z+1/2'
'x+1/2, -y+1/2, -z'

loop_
_atom_site_label
_atom_site_type_symbol
_atom_site_fract_x
_atom_site_fract_y
_atom_site_fract_z
_atom_site_U_iso_or_equiv
_atom_site_adp_type
_atom_site_occupancy
_atom_site_symmetry_multiplicity
_atom_site_calc_flag
_atom_site_refinement_flags
Fe1 Fe 0.349306(13) 0.484083(10) 0.956459(10) 0.00892(4) Uani 1 1 d .
P1 P 0.20674(2) 0.569949(19) 0.905485(18) 0.00986(6) Uani 1 1 d .
P2 P 0.51695(2) 0.416821(18) 0.944861(18) 0.00985(5) Uani 1 1 d .
N1 N 0.31588(8) 0.40410(6) 0.84955(6) 0.01042(17) Uani 1 1 d .
C1 C 0.22932(9) 0.42344(8) 0.79305(7) 0.0119(2) Uani 1 1 d .
C2 C 0.19472(11) 0.36236(8) 0.72888(8) 0.0163(2) Uani 1 1 d .
H2 H 0.1317 0.3768 0.6925 0.018(4) Uiso 1 1 calc R
C3 C 0.25244(11) 0.28017(9) 0.71798(8) 0.0174(2) Uani 1 1 d .
H3 H 0.2293 0.2373 0.6749 0.029(4) Uiso 1 1 calc R
C4 C 0.34476(11) 0.26243(8) 0.77171(7) 0.0155(2) Uani 1 1 d .
H4 H 0.3879 0.2079 0.7641 0.021(4) Uiso 1 1 calc R
C5 C 0.37420(9) 0.32422(8) 0.83665(7) 0.0120(2) Uani 1 1 d .
C6 C 0.18014(10) 0.51745(8) 0.79810(7) 0.0141(2) Uani 1 1 d .
H6A H 0.0970 0.5144 0.7876 0.015(3) Uiso 1 1 calc R
H6B H 0.2143 0.5562 0.7520 0.013(3) Uiso 1 1 calc R
C7 C 0.47232(10) 0.30677(8) 0.89668(8) 0.0135(2) Uani 1 1 d .
H7A H 0.5364 0.2792 0.8639 0.023(4) Uiso 1 1 calc R
H7B H 0.4493 0.2637 0.9433 0.024(4) Uiso 1 1 calc R
C8 C 0.22919(10) 0.69455(8) 0.87434(8) 0.0133(2) Uani 1 1 d .
C9 C 0.34891(11) 0.70249(8) 0.83440(8) 0.0194(2) Uani 1 1 d .
H9A H 0.3628 0.7661 0.8168 0.022(4) Uiso 1 1 calc R
H9B H 0.3543 0.6625 0.7832 0.034(5) Uiso 1 1 calc R
H9C H 0.4059 0.6840 0.8777 0.021(4) Uiso 1 1 calc R
C10 C 0.22364(11) 0.75539(8) 0.95546(9) 0.0186(2) Uani 1 1 d .
H10A H 0.2535 0.8163 0.9415 0.033(5) Uiso 1 1 calc R
H10B H 0.2695 0.7280 1.0021 0.020(4) Uiso 1 1 calc R
H10C H 0.1444 0.7608 0.9748 0.015(4) Uiso 1 1 calc R
C11 C 0.14474(12) 0.73093(8) 0.80561(8) 0.0188(2) Uani 1 1 d .
H11A H 0.0668 0.7256 0.8280 0.020(4) Uiso 1 1 calc R
H11B H 0.1520 0.6949 0.7519 0.036(5) Uiso 1 1 calc R
H11C H 0.1617 0.7954 0.7931 0.033(5) Uiso 1 1 calc R
C12 C 0.06390(9) 0.55765(8) 0.96218(8) 0.0137(2) Uani 1 1 d .
C13 C 0.07674(11) 0.58214(9) 1.05941(8) 0.0200(2) Uani 1 1 d .
H13A H 0.0910 0.6480 1.0653 0.033(5) Uiso 1 1 calc R
H13B H 0.1407 0.5479 1.0843 0.028(4) Uiso 1 1 calc R
H13C H 0.0066 0.5661 1.0905 0.034(5) Uiso 1 1 calc R
C14 C -0.03464(10) 0.61385(9) 0.92403(8) 0.0192(2) Uani 1 1 d .
H14A H -0.1062 0.5954 0.9519 0.019(4) Uiso 1 1 calc R
H14B H -0.0396 0.6029 0.8611 0.028(4) Uiso 1 1 calc R
H14C H -0.0211 0.6791 0.9348 0.020(4) Uiso 1 1 calc R
C15 C 0.03104(10) 0.45559(8) 0.95482(9) 0.0186(2) Uani 1 1 d .
H15A H -0.0324 0.4425 0.9944 0.015(4) Uiso 1 1 calc R
H15B H 0.0966 0.4175 0.9706 0.031(5) Uiso 1 1 calc R
H15C H 0.0081 0.4420 0.8947 0.030(4) Uiso 1 1 calc R
C16 C 0.61792(9) 0.46609(8) 0.86072(7) 0.0128(2) Uani 1 1 d .
C17 C 0.55563(10) 0.46793(9) 0.77235(8) 0.0175(2) Uani 1 1 d .
H17A H 0.6026 0.5002 0.7293 0.019(4) Uiso 1 1 calc R
H17B H 0.4826 0.4997 0.7789 0.026(4) Uiso 1 1 calc R
H17C H 0.5421 0.4050 0.7526 0.025(4) Uiso 1 1 calc R
C18 C 0.64627(11) 0.56608(8) 0.88348(8) 0.0168(2) Uani 1 1 d .
H18A H 0.6854 0.5683 0.9399 0.018(4) Uiso 1 1 calc R
H18B H 0.5757 0.6018 0.8868 0.024(4) Uiso 1 1 calc R
H18C H 0.6958 0.5919 0.8383 0.027(4) Uiso 1 1 calc R
C19 C 0.72915(10) 0.41244(9) 0.84850(8) 0.0185(2) Uani 1 1 d .
H19A H 0.7709 0.4372 0.7984 0.034(5) Uiso 1 1 calc R
H19B H 0.7116 0.3477 0.8381 0.024(4) Uiso 1 1 calc R
H19C H 0.7760 0.4182 0.9011 0.040(5) Uiso 1 1 calc R
C20 C 0.60232(9) 0.38035(8) 1.04368(8) 0.0145(2) Uani 1 1 d .
C21 C 0.51765(12) 0.35517(10) 1.11635(8) 0.0236(3) Uani 1 1 d .
H21A H 0.5596 0.3331 1.1675 0.023(4) Uiso 1 1 calc R
H21B H 0.4663 0.3070 1.0955 0.031(5) Uiso 1 1 calc R
H21C H 0.4731 0.4094 1.1323 0.040(5) Uiso 1 1 calc R
C22 C 0.67691(11) 0.45892(9) 1.07812(9) 0.0217(3) Uani 1 1 d .
H22A H 0.6308 0.5146 1.0837 0.024(4) Uiso 1 1 calc R
H22B H 0.7397 0.4701 1.0374 0.027(4) Uiso 1 1 calc R
H22C H 0.7079 0.4422 1.1353 0.027(4) Uiso 1 1 calc R
C23 C 0.67680(11) 0.29491(9) 1.02667(8) 0.0216(3) Uani 1 1 d .
H23A H 0.7328 0.3088 0.9812 0.035(5) Uiso 1 1 calc R
H23B H 0.6283 0.2440 1.0076 0.031(5) Uiso 1 1 calc R
H23C H 0.7165 0.2777 1.0805 0.039(5) Uiso 1 1 calc R
C24 C 0.41256(9) 0.57708(8) 1.00710(7) 0.0130(2) Uani 1 1 d .
O1 O 0.45507(7) 0.63768(6) 1.04521(6) 0.01785(17) Uani 1 1 d .
C25 C 0.28443(9) 0.41981(8) 1.04089(8) 0.01329(19) Uani 1 1 d .
O2 O 0.24487(8) 0.38616(7) 1.10301(6) 0.01945(18) Uani 1 1 d .

loop_
_atom_site_aniso_label
_atom_site_aniso_U_11
_atom_site_aniso_U_22
_atom_site_aniso_U_33
_atom_site_aniso_U_23
_atom_site_aniso_U_13
_atom_site_aniso_U_12
Fe1 0.00859(7) 0.00965(7) 0.00853(7) -0.00086(5) -0.00033(5) 0.00000(5)
P1 0.00945(12) 0.01005(12) 0.01008(12) -0.00075(9) -0.00031(10) 0.00040(10)
P2 0.00957(11) 0.00977(12) 0.01021(12) -0.00031(9) -0.00043(10) 0.00037(9)
N1 0.0105(4) 0.0114(4) 0.0094(4) -0.0006(3) 0.0012(3) -0.0010(3)
C1 0.0130(5) 0.0135(5) 0.0093(5) -0.0008(4) 0.0007(4) -0.0011(4)
C2 0.0175(5) 0.0191(6) 0.0124(5) -0.0023(4) -0.0032(4) -0.0011(5)
C3 0.0218(6) 0.0155(5) 0.0151(5) -0.0044(4) -0.0006(4) -0.0025(5)
C4 0.0179(5) 0.0128(5) 0.0159(5) -0.0042(4) 0.0025(5) -0.0007(5)
C5 0.0111(5) 0.0124(5) 0.0125(5) 0.0000(4) 0.0018(4) -0.0017(4)
C6 0.0163(5) 0.0150(5) 0.0110(5) -0.0005(4) -0.0026(4) 0.0014(4)
C7 0.0144(5) 0.0090(5) 0.0170(5) -0.0015(4) -0.0007(4) 0.0009(4)
C8 0.0142(5) 0.0099(5) 0.0159(5) 0.0010(4) -0.0009(4) 0.0006(4)
C9 0.0170(5) 0.0166(5) 0.0245(6) 0.0055(4) 0.0026(5) 0.0002(5)
C10 0.0201(6) 0.0131(5) 0.0227(6) -0.0037(5) -0.0022(5) 0.0008(4)
C11 0.0191(6) 0.0166(5) 0.0207(6) 0.0045(4) -0.0024(5) 0.0021(5)
C12 0.0100(4) 0.0151(5) 0.0159(5) -0.0002(4) 0.0020(4) 0.0007(4)
C13 0.0185(5) 0.0251(6) 0.0165(6) -0.0014(5) 0.0053(4) 0.0021(5)
C14 0.0115(5) 0.0213(6) 0.0249(6) 0.0011(5) 0.0002(4) 0.0026(4)
C15 0.0130(5) 0.0177(5) 0.0250(6) 0.0027(5) -0.0006(5) -0.0033(4)
C16 0.0100(5) 0.0148(5) 0.0137(5) -0.0011(4) 0.0016(4) -0.0006(4)
C17 0.0165(5) 0.0232(6) 0.0127(5) 0.0018(4) 0.0010(4) -0.0037(5)
C18 0.0144(5) 0.0145(5) 0.0215(5) 0.0003(4) 0.0005(5) -0.0023(5)
C19 0.0127(5) 0.0215(6) 0.0214(6) -0.0018(5) 0.0031(4) 0.0024(4)
C20 0.0129(5) 0.0175(5) 0.0131(5) 0.0018(4) -0.0018(4) 0.0025(4)
C21 0.0202(6) 0.0344(7) 0.0162(6) 0.0076(5) 0.0005(5) 0.0043(5)
C22 0.0200(6) 0.0244(6) 0.0207(6) -0.0024(5) -0.0081(5) 0.0009(5)
C23 0.0212(6) 0.0211(6) 0.0226(6) 0.0023(5) -0.0041(5) 0.0077(5)
C24 0.0111(5) 0.0146(5) 0.0132(5) -0.0001(4) 0.0013(4) 0.0022(4)
O1 0.0167(4) 0.0184(4) 0.0184(4) -0.0052(4) 0.0008(4) -0.0033(3)
C25 0.0127(5) 0.0140(5) 0.0132(5) -0.0020(4) -0.0017(4) -0.0001(4)
O2 0.0193(4) 0.0243(5) 0.0147(4) 0.0040(3) 0.0008(3) -0.0035(4)

loop_
_atom_type_symbol
_atom_type_description
_atom_type_scat_dispersion_real
_atom_type_scat_dispersion_imag
_atom_type_scat_source
C C 0.0033 0.0016 'International Tables Vol C Tables 4.2.6.8 and 6.1.1.4'
H H 0.0000 0.0000 'International Tables Vol C Tables 4.2.6.8 and 6.1.1.4'
N N 0.0061 0.0033 'International Tables Vol C Tables 4.2.6.8 and 6.1.1.4'
O O 0.0106 0.0060 'International Tables Vol C Tables 4.2.6.8 and 6.1.1.4'
P P 0.1023 0.0942 'International Tables Vol C Tables 4.2.6.8 and 6.1.1.4'
Fe Fe 0.3463 0.8444 'International Tables Vol C Tables 4.2.6.8 and 6.1.1.4'

loop_
_geom_angle_atom_site_label_1
_geom_angle_atom_site_label_2
_geom_angle_atom_site_label_3
_geom_angle
C24 Fe1 C25 105.78(5)
C24 Fe1 N1 152.52(5)
C25 Fe1 N1 101.57(4)
C24 Fe1 P2 90.13(4)
C25 Fe1 P2 101.94(4)
N1 Fe1 P2 81.55(3)
C24 Fe1 P1 92.21(4)
C25 Fe1 P1 103.35(4)
N1 Fe1 P1 84.04(3)
P2 Fe1 P1 152.917(13)
C6 P1 C12 102.72(5)
C6 P1 C8 101.37(5)
C12 P1 C8 109.18(5)
C6 P1 Fe1 101.92(4)
C12 P1 Fe1 116.69(4)
C8 P1 Fe1 121.45(4)
C7 P2 C20 103.07(5)
C7 P2 C16 103.63(5)
C20 P2 C16 108.70(5)
C7 P2 Fe1 99.58(4)
C20 P2 Fe1 122.20(4)
C16 P2 Fe1 116.38(4)
C1 N1 C5 117.24(9)
C1 N1 Fe1 122.15(7)
C5 N1 Fe1 120.37(7)
N1 C1 C2 122.33(11)
N1 C1 C6 116.48(10)
C2 C1 C6 120.96(10)
C3 C2 C1 119.83(11)
C3 C2 H2 120.1
C1 C2 H2 120.1
C4 C3 C2 118.15(11)
C4 C3 H3 120.9
C2 C3 H3 120.9
C3 C4 C5 120.01(11)
C3 C4 H4 120.0
C5 C4 H4 120.0
N1 C5 C4 122.26(11)
N1 C5 C7 116.23(10)
C4 C5 C7 121.51(10)
C1 C6 P1 111.32(7)
C1 C6 H6A 109.4
P1 C6 H6A 109.4
C1 C6 H6B 109.4
P1 C6 H6B 109.4
H6A C6 H6B 108.0
C5 C7 P2 108.48(8)
C5 C7 H7A 110.0
P2 C7 H7A 110.0
C5 C7 H7B 110.0
P2 C7 H7B 110.0
H7A C7 H7B 108.4
C10 C8 C9 108.60(10)
C10 C8 C11 109.19(10)
C9 C8 C11 106.84(10)
C10 C8 P1 110.21(8)
C9 C8 P1 107.42(8)
C11 C8 P1 114.37(8)
C8 C9 H9A 109.5
C8 C9 H9B 109.5
H9A C9 H9B 109.5
C8 C9 H9C 109.5
H9A C9 H9C 109.5
H9B C9 H9C 109.5
C8 C10 H10A 109.5
C8 C10 H10B 109.5
H10A C10 H10B 109.5
C8 C10 H10C 109.5
H10A C10 H10C 109.5
H10B C10 H10C 109.5
C8 C11 H11A 109.5
C8 C11 H11B 109.5
H11A C11 H11B 109.5
C8 C11 H11C 109.5
H11A C11 H11C 109.5
H11B C11 H11C 109.5
C14 C12 C13 108.59(9)
C14 C12 C15 107.44(9)
C13 C12 C15 108.62(11)
C14 C12 P1 116.19(8)
C13 C12 P1 109.57(8)
C15 C12 P1 106.19(8)
C12 C13 H13A 109.5
C12 C13 H13B 109.5
H13A C13 H13B 109.5
C12 C13 H13C 109.5
H13A C13 H13C 109.5
H13B C13 H13C 109.5
C12 C14 H14A 109.5
C12 C14 H14B 109.5
H14A C14 H14B 109.5
C12 C14 H14C 109.5
H14A C14 H14C 109.5
H14B C14 H14C 109.5
C12 C15 H15A 109.5
C12 C15 H15B 109.5
H15A C15 H15B 109.5
C12 C15 H15C 109.5
H15A C15 H15C 109.5
H15B C15 H15C 109.5
C19 C16 C18 109.15(10)
C19 C16 C17 107.80(10)
C18 C16 C17 106.62(9)
C19 C16 P2 114.97(8)
C18 C16 P2 109.96(8)
C17 C16 P2 107.99(8)
C16 C17 H17A 109.5
C16 C17 H17B 109.5
H17A C17 H17B 109.5
C16 C17 H17C 109.5
H17A C17 H17C 109.5
H17B C17 H17C 109.5
C16 C18 H18A 109.5
C16 C18 H18B 109.5
H18A C18 H18B 109.5
C16 C18 H18C 109.5
H18A C18 H18C 109.5
H18B C18 H18C 109.5
C16 C19 H19A 109.5
C16 C19 H19B 109.5
H19A C19 H19B 109.5
C16 C19 H19C 109.5
H19A C19 H19C 109.5
H19B C19 H19C 109.5
C22 C20 C21 107.32(11)
C22 C20 C23 109.74(10)
C21 C20 C23 107.18(10)
C22 C20 P2 111.53(8)
C21 C20 P2 107.75(8)
C23 C20 P2 113.04(8)
C20 C21 H21A 109.5
C20 C21 H21B 109.5
H21A C21 H21B 109.5
C20 C21 H21C 109.5
H21A C21 H21C 109.5
H21B C21 H21C 109.5
C20 C22 H22A 109.5
C20 C22 H22B 109.5
H22A C22 H22B 109.5
C20 C22 H22C 109.5
H22A C22 H22C 109.5
H22B C22 H22C 109.5
C20 C23 H23A 109.5
C20 C23 H23B 109.5
H23A C23 H23B 109.5
C20 C23 H23C 109.5
H23A C23 H23C 109.5
H23B C23 H23C 109.5
O1 C24 Fe1 176.68(10)
O2 C25 Fe1 171.87(10)

loop_
_geom_bond_atom_site_label_1
_geom_bond_atom_site_label_2
_geom_bond_distance
Fe1 C24 1.7310(12)
Fe1 C25 1.7708(12)
Fe1 N1 2.0503(9)
Fe1 P2 2.2066(4)
Fe1 P1 2.2322(3)
P1 C6 1.8427(11)
P1 C12 1.8974(11)
P1 C8 1.8985(12)
P2 C7 1.8439(12)
P2 C20 1.8930(12)
P2 C16 1.8939(12)
N1 C1 1.3648(14)
N1 C5 1.3664(14)
C1 C2 1.3885(16)
C1 C6 1.4905(16)
C2 C3 1.3878(17)
C2 H2 0.9500
C3 C4 1.3859(18)
C3 H3 0.9500
C4 C5 1.3871(15)
C4 H4 0.9500
C5 C7 1.4965(16)
C6 H6A 0.9900
C6 H6B 0.9900
C7 H7A 0.9900
C7 H7B 0.9900
C8 C10 1.5296(17)
C8 C9 1.5375(17)
C8 C11 1.5413(16)
C9 H9A 0.9800
C9 H9B 0.9800
C9 H9C 0.9800
C10 H10A 0.9800
C10 H10B 0.9800
C10 H10C 0.9800
C11 H11A 0.9800
C11 H11B 0.9800
C11 H11C 0.9800
C12 C14 1.5340(16)
C12 C13 1.5404(17)
C12 C15 1.5428(16)
C13 H13A 0.9800
C13 H13B 0.9800
C13 H13C 0.9800
C14 H14A 0.9800
C14 H14B 0.9800
C14 H14C 0.9800
C15 H15A 0.9800
C15 H15B 0.9800
C15 H15C 0.9800
C16 C19 1.5342(16)
C16 C18 1.5370(16)
C16 C17 1.5399(16)
C17 H17A 0.9800
C17 H17B 0.9800
C17 H17C 0.9800
C18 H18A 0.9800
C18 H18B 0.9800
C18 H18C 0.9800
C19 H19A 0.9800
C19 H19B 0.9800
C19 H19C 0.9800
C20 C22 1.5365(17)
C20 C21 1.5377(17)
C20 C23 1.5452(16)
C21 H21A 0.9800
C21 H21B 0.9800
C21 H21C 0.9800
C22 H22A 0.9800
C22 H22B 0.9800
C22 H22C 0.9800
C23 H23A 0.9800
C23 H23B 0.9800
C23 H23C 0.9800
C24 O1 1.1717(14)
C25 O2 1.1679(14)

loop_
_geom_torsion_atom_site_label_1
_geom_torsion_atom_site_label_2
_geom_torsion_atom_site_label_3
_geom_torsion_atom_site_label_4
_geom_torsion
C24 Fe1 P1 C6 144.06(5)
C25 Fe1 P1 C6 -109.16(6)
N1 Fe1 P1 C6 -8.64(5)
P2 Fe1 P1 C6 49.44(5)
C24 Fe1 P1 C12 -104.96(6)
C25 Fe1 P1 C12 1.83(6)
N1 Fe1 P1 C12 102.34(5)
P2 Fe1 P1 C12 160.42(4)
C24 Fe1 P1 C8 32.64(6)
C25 Fe1 P1 C8 139.43(6)
N1 Fe1 P1 C8 -120.06(5)
P2 Fe1 P1 C8 -61.98(5)
C24 Fe1 P2 C7 176.47(5)
C25 Fe1 P2 C7 70.30(5)
N1 Fe1 P2 C7 -29.82(5)
P1 Fe1 P2 C7 -88.41(5)
C24 Fe1 P2 C20 64.30(6)
C25 Fe1 P2 C20 -41.86(6)
N1 Fe1 P2 C20 -141.99(5)
P1 Fe1 P2 C20 159.42(5)
C24 Fe1 P2 C16 -73.02(6)
C25 Fe1 P2 C16 -179.18(5)
N1 Fe1 P2 C16 80.69(5)
P1 Fe1 P2 C16 22.10(5)
C24 Fe1 N1 C1 -85.57(13)
C25 Fe1 N1 C1 100.18(9)
P2 Fe1 N1 C1 -159.27(9)
P1 Fe1 N1 C1 -2.27(8)
C24 Fe1 N1 C5 100.18(12)
C25 Fe1 N1 C5 -74.07(9)
P2 Fe1 N1 C5 26.48(8)
P1 Fe1 N1 C5 -176.52(8)
C5 N1 C1 C2 4.88(16)
Fe1 N1 C1 C2 -169.54(9)
C5 N1 C1 C6 -169.65(9)
Fe1 N1 C1 C6 15.93(13)
N1 C1 C2 C3 -3.12(18)
C6 C1 C2 C3 171.17(11)
C1 C2 C3 C4 -0.79(18)
C2 C3 C4 C5 2.71(18)
C1 N1 C5 C4 -2.87(16)
Fe1 N1 C5 C4 171.65(9)
C1 N1 C5 C7 177.09(10)
Fe1 N1 C5 C7 -8.38(13)
C3 C4 C5 N1 -0.89(18)
C3 C4 C5 C7 179.15(11)
N1 C1 C6 P1 -22.69(12)
C2 C1 C6 P1 162.70(9)
C12 P1 C6 C1 -102.66(8)
C8 P1 C6 C1 144.46(8)
Fe1 P1 C6 C1 18.56(8)
N1 C5 C7 P2 -20.12(12)
C4 C5 C7 P2 159.84(9)
C20 P2 C7 C5 161.49(8)
C16 P2 C7 C5 -85.24(8)
Fe1 P2 C7 C5 35.06(8)
C6 P1 C8 C10 165.99(8)
C12 P1 C8 C10 58.07(10)
Fe1 P1 C8 C10 -82.31(9)
C6 P1 C8 C9 -75.86(9)
C12 P1 C8 C9 176.22(8)
Fe1 P1 C8 C9 35.85(9)
C6 P1 C8 C11 42.54(10)
C12 P1 C8 C11 -65.39(10)
Fe1 P1 C8 C11 154.24(7)
C6 P1 C12 C14 -66.90(10)
C8 P1 C12 C14 40.10(10)
Fe1 P1 C12 C14 -177.42(7)
C6 P1 C12 C13 169.60(8)
C8 P1 C12 C13 -83.40(9)
Fe1 P1 C12 C13 59.09(9)
C6 P1 C12 C15 52.47(9)
C8 P1 C12 C15 159.48(8)
Fe1 P1 C12 C15 -58.04(9)
C7 P2 C16 C19 -66.51(9)
C20 P2 C16 C19 42.62(10)
Fe1 P2 C16 C19 -174.65(7)
C7 P2 C16 C18 169.84(8)
C20 P2 C16 C18 -81.03(9)
Fe1 P2 C16 C18 61.70(8)
C7 P2 C16 C17 53.87(9)
C20 P2 C16 C17 163.00(8)
Fe1 P2 C16 C17 -54.27(9)
C7 P2 C20 C22 163.05(8)
C16 P2 C20 C22 53.54(9)
Fe1 P2 C20 C22 -86.59(9)
C7 P2 C20 C21 -79.41(9)
C16 P2 C20 C21 171.08(9)
Fe1 P2 C20 C21 30.95(10)
C7 P2 C20 C23 38.83(10)
C16 P2 C20 C23 -70.68(10)
Fe1 P2 C20 C23 149.19(7)
C25 Fe1 C24 O1 18.6(17)
N1 Fe1 C24 O1 -155.6(17)
P2 Fe1 C24 O1 -83.9(17)
P1 Fe1 C24 O1 123.1(17)
C24 Fe1 C25 O2 8.3(7)
N1 Fe1 C25 O2 -174.4(7)
P2 Fe1 C25 O2 101.9(7)
P1 Fe1 C25 O2 -87.9(7)
